data_4066893
loop_
_publ_author_name
'Hapke, Marko'
'Weding, Nico'
'Spannenberg, Anke'

_publ_section_title
;
 Highly Reactive Cyclopentadienylcobalt(I) Olefin Complexes
;
_journal_issue 19
_journal_name_full Organometallics
_journal_page_first 4298
_journal_paper_doi 10.1021/om100692k
_journal_volume 29
_journal_year 2010
_chemical_formula_sum 'C15 H29 Co Si2'
_chemical_formula_weight 324.49
_chemical_name_systematic
; 
 ? 
;
_space_group_IT_number 2
_symmetry_cell_setting triclinic
_symmetry_space_group_name_Hall '-P 1'
_symmetry_space_group_name_H-M 'P -1'
_atom_sites_solution_hydrogens geom
_atom_sites_solution_primary direct
_atom_sites_solution_secondary difmap
_audit_creation_method SHELXL-97
_cell_angle_alpha 77.994(6)
_cell_angle_beta 75.525(6)
_cell_angle_gamma 87.846(6)
_cell_formula_units_Z 2
_cell_length_a 6.8151(5)
_cell_length_b 11.5177(9)
_cell_length_c 11.9438(9)
_cell_measurement_reflns_used 19284
_cell_measurement_temperature 200(2)
_cell_measurement_theta_max 27.18
_cell_measurement_theta_min 1.80
_cell_volume 887.80(12)
_computing_cell_refinement 'IPDS Program Package'
_computing_data_collection 'IPDS Program Package (Stoe & Cie, 2005)'
_computing_data_reduction 'IPDS Program Package'
_computing_molecular_graphics XP
_computing_structure_refinement 'SHELXL-97 (Sheldrick, 2008)'
_computing_structure_solution 'SHELXS-97 (Sheldrick, 2008)'
_diffrn_ambient_temperature 200(2)
_diffrn_measured_fraction_theta_full 0.996
_diffrn_measured_fraction_theta_max 0.996
_diffrn_measurement_device_type 'STOE IPDS II'
_diffrn_measurement_method '\w scans'
_diffrn_radiation_monochromator graphite
_diffrn_radiation_source 'fine-focus sealed tube'
_diffrn_radiation_type MoK\a
_diffrn_radiation_wavelength 0.71073
_diffrn_reflns_av_R_equivalents 0.0307
_diffrn_reflns_av_sigmaI/netI 0.0263
_diffrn_reflns_limit_h_max 8
_diffrn_reflns_limit_h_min -8
_diffrn_reflns_limit_k_max 14
_diffrn_reflns_limit_k_min -14
_diffrn_reflns_limit_l_max 15
_diffrn_reflns_limit_l_min -15
_diffrn_reflns_number 10000
_diffrn_reflns_theta_full 26.75
_diffrn_reflns_theta_max 26.75
_diffrn_reflns_theta_min 1.80
_exptl_absorpt_coefficient_mu 1.086
_exptl_absorpt_correction_T_max 0.8327
_exptl_absorpt_correction_T_min 0.4831
_exptl_absorpt_correction_type numerical
_exptl_absorpt_process_details 'X-SHAPE (Stoe & Cie, 2005)'
_exptl_crystal_colour red
_exptl_crystal_density_diffrn 1.214
_exptl_crystal_density_method 'not measured'
_exptl_crystal_description plate
_exptl_crystal_F_000 348
_exptl_crystal_size_max 0.50
_exptl_crystal_size_mid 0.22
_exptl_crystal_size_min 0.09
_refine_diff_density_max 0.366
_refine_diff_density_min -0.255
_refine_diff_density_rms 0.041
_refine_ls_extinction_method none
_refine_ls_goodness_of_fit_ref 1.034
_refine_ls_hydrogen_treatment mixed
_refine_ls_matrix_type full
_refine_ls_number_parameters 193
_refine_ls_number_reflns 3758
_refine_ls_number_restraints 0
_refine_ls_restrained_S_all 1.034
_refine_ls_R_factor_all 0.0334
_refine_ls_R_factor_gt 0.0265
_refine_ls_shift/su_max 0.002
_refine_ls_shift/su_mean 0.000
_refine_ls_structure_factor_coef Fsqd
_refine_ls_weighting_details 'calc w=1/[\s^2^(Fo^2^)+(0.0432P)^2^+0.0000P] where P=(Fo^2^+2Fc^2^)/3'
_refine_ls_weighting_scheme calc
_refine_ls_wR_factor_gt 0.0676
_refine_ls_wR_factor_ref 0.0696
_reflns_number_gt 3187
_reflns_number_total 3758
_reflns_threshold_expression >2sigma(I)
_cod_data_source_file om100692k_si_002.cif
_cod_data_source_block ks933
_cod_original_sg_symbol_H-M P-1
_cod_database_code 4066893

loop_
_symmetry_equiv_pos_as_xyz
'x, y, z'
'-x, -y, -z'

loop_
_atom_site_label
_atom_site_type_symbol
_atom_site_fract_x
_atom_site_fract_y
_atom_site_fract_z
_atom_site_U_iso_or_equiv
_atom_site_adp_type
_atom_site_occupancy
_atom_site_symmetry_multiplicity
_atom_site_calc_flag
_atom_site_refinement_flags
C1 C 0.1042(3) 0.84036(17) 1.08764(17) 0.0503(4) Uani 1 1 d .
C2 C 0.0592(2) 0.71822(16) 1.12892(14) 0.0429(4) Uani 1 1 d .
C3 C 0.2109(3) 0.64520(15) 0.90745(16) 0.0454(4) Uani 1 1 d .
C4 C 0.1764(3) 0.76617(15) 0.86673(14) 0.0415(3) Uani 1 1 d .
C5 C 0.1795(3) 0.7094(2) 1.36400(18) 0.0669(5) Uani 1 1 d .
H5A H 0.3257 0.7026 1.3323 0.100 Uiso 1 1 calc R
H5B H 0.1426 0.6714 1.4480 0.100 Uiso 1 1 calc R
H5C H 0.1435 0.7935 1.3548 0.100 Uiso 1 1 calc R
C6 C -0.2345(3) 0.6274(2) 1.36074(17) 0.0646(5) Uani 1 1 d .
H6A H -0.2880 0.7080 1.3563 0.097 Uiso 1 1 calc R
H6B H -0.2505 0.5884 1.4437 0.097 Uiso 1 1 calc R
H6C H -0.3088 0.5820 1.3234 0.097 Uiso 1 1 calc R
C7 C 0.1228(3) 0.47812(18) 1.28574(17) 0.0617(5) Uani 1 1 d .
H7A H 0.0553 0.4424 1.2373 0.093 Uiso 1 1 calc R
H7B H 0.0864 0.4330 1.3674 0.093 Uiso 1 1 calc R
H7C H 0.2699 0.4766 1.2543 0.093 Uiso 1 1 calc R
C8 C 0.0662(3) 0.8893(2) 0.64451(18) 0.0658(6) Uani 1 1 d .
H8A H 0.0021 0.8156 0.6417 0.099 Uiso 1 1 calc R
H8B H 0.1162 0.9355 0.5640 0.099 Uiso 1 1 calc R
H8C H -0.0334 0.9358 0.6908 0.099 Uiso 1 1 calc R
C9 C 0.4656(4) 0.7639(2) 0.62393(18) 0.0680(6) Uani 1 1 d .
H9A H 0.5917 0.7555 0.6500 0.102 Uiso 1 1 calc R
H9B H 0.4943 0.8042 0.5407 0.102 Uiso 1 1 calc R
H9C H 0.4064 0.6851 0.6332 0.102 Uiso 1 1 calc R
C10 C 0.4020(4) 0.99720(18) 0.7134(2) 0.0709(6) Uani 1 1 d .
H10A H 0.3114 1.0378 0.7701 0.106 Uiso 1 1 calc R
H10B H 0.4254 1.0472 0.6340 0.106 Uiso 1 1 calc R
H10C H 0.5315 0.9822 0.7351 0.106 Uiso 1 1 calc R
C11 C 0.5996(2) 0.65167(15) 0.97561(16) 0.0452(4) Uani 1 1 d .
H11 H 0.6184 0.5766 0.9535 0.054 Uiso 1 1 calc R
C12 C 0.6228(2) 0.76297(17) 0.89741(16) 0.0488(4) Uani 1 1 d .
H12 H 0.6584 0.7758 0.8136 0.059 Uiso 1 1 calc R
C13 C 0.5843(3) 0.85141(16) 0.96426(19) 0.0563(5) Uani 1 1 d .
H13 H 0.5924 0.9347 0.9347 0.068 Uiso 1 1 calc R
C14 C 0.5317(3) 0.79335(18) 1.08345(18) 0.0550(5) Uani 1 1 d .
H14 H 0.4934 0.8313 1.1490 0.066 Uiso 1 1 calc R
C15 C 0.5445(2) 0.67027(17) 1.09028(16) 0.0481(4) Uani 1 1 d .
H15 H 0.5200 0.6107 1.1606 0.058 Uiso 1 1 calc R
Co1 Co 0.32487(3) 0.744889(17) 0.999905(17) 0.03399(8) Uani 1 1 d .
Si1 Si 0.04023(7) 0.63494(4) 1.28224(4) 0.04251(11) Uani 1 1 d .
Si2 Si 0.28311(7) 0.85318(4) 0.71522(4) 0.04392(12) Uani 1 1 d .
H1A H 0.165(3) 0.8826(16) 1.1342(16) 0.046(5) Uiso 1 1 d .
H1B H 0.033(3) 0.8861(19) 1.0392(18) 0.057(5) Uiso 1 1 d .
H2 H -0.032(3) 0.6850(18) 1.0986(17) 0.056(6) Uiso 1 1 d .
H3A H 0.108(3) 0.5944(19) 0.9584(18) 0.056(5) Uiso 1 1 d .
H3B H 0.325(3) 0.6071(18) 0.8590(17) 0.057(6) Uiso 1 1 d .
H4 H 0.052(3) 0.7884(17) 0.8962(17) 0.053(5) Uiso 1 1 d .

loop_
_atom_site_aniso_label
_atom_site_aniso_U_11
_atom_site_aniso_U_22
_atom_site_aniso_U_33
_atom_site_aniso_U_23
_atom_site_aniso_U_13
_atom_site_aniso_U_12
C1 0.0459(10) 0.0501(10) 0.0489(9) -0.0078(8) -0.0052(8) 0.0161(8)
C2 0.0340(8) 0.0545(9) 0.0372(7) -0.0039(7) -0.0080(6) 0.0034(7)
C3 0.0502(10) 0.0424(8) 0.0452(9) -0.0028(7) -0.0187(8) -0.0089(8)
C4 0.0352(8) 0.0488(9) 0.0391(8) -0.0041(7) -0.0107(7) 0.0013(7)
C5 0.0690(13) 0.0852(15) 0.0506(10) -0.0212(10) -0.0156(10) -0.0038(11)
C6 0.0499(11) 0.0905(15) 0.0441(9) -0.0035(10) -0.0040(8) 0.0054(10)
C7 0.0729(13) 0.0526(10) 0.0513(10) -0.0021(8) -0.0084(9) 0.0084(9)
C8 0.0673(13) 0.0746(14) 0.0506(10) 0.0047(9) -0.0209(9) 0.0083(11)
C9 0.0747(14) 0.0737(13) 0.0508(10) -0.0137(10) -0.0083(10) 0.0177(11)
C10 0.0923(17) 0.0465(10) 0.0678(12) 0.0052(9) -0.0205(12) -0.0123(11)
C11 0.0328(8) 0.0436(8) 0.0617(10) -0.0154(7) -0.0133(7) 0.0065(7)
C12 0.0310(8) 0.0614(11) 0.0488(9) -0.0065(8) -0.0042(7) -0.0013(7)
C13 0.0401(9) 0.0411(9) 0.0868(14) -0.0110(9) -0.0150(9) -0.0070(7)
C14 0.0407(9) 0.0701(12) 0.0658(11) -0.0327(10) -0.0188(8) -0.0023(8)
C15 0.0345(8) 0.0591(10) 0.0509(9) -0.0041(8) -0.0172(7) 0.0024(7)
Co1 0.03155(12) 0.03210(11) 0.03802(12) -0.00632(8) -0.00899(8) 0.00163(7)
Si1 0.0406(2) 0.0502(3) 0.0356(2) -0.00744(18) -0.00897(18) 0.0049(2)
Si2 0.0477(3) 0.0417(2) 0.0387(2) -0.00215(18) -0.00960(19) 0.0032(2)

loop_
_atom_type_symbol
_atom_type_description
_atom_type_scat_dispersion_real
_atom_type_scat_dispersion_imag
_atom_type_scat_source
C C 0.0033 0.0016 'International Tables Vol C Tables 4.2.6.8 and 6.1.1.4'
H H 0.0000 0.0000 'International Tables Vol C Tables 4.2.6.8 and 6.1.1.4'
Si Si 0.0817 0.0704 'International Tables Vol C Tables 4.2.6.8 and 6.1.1.4'
Co Co 0.3494 0.9721 'International Tables Vol C Tables 4.2.6.8 and 6.1.1.4'

loop_
_geom_angle_atom_site_label_1
_geom_angle_atom_site_label_2
_geom_angle_atom_site_label_3
_geom_angle
C2 C1 Co1 70.39(10)
C2 C1 H1A 119.0(11)
Co1 C1 H1A 108.2(11)
C2 C1 H1B 120.2(13)
Co1 C1 H1B 112.9(13)
H1A C1 H1B 115.7(17)
C1 C2 Si1 125.49(15)
C1 C2 Co1 69.24(10)
Si1 C2 Co1 123.75(8)
C1 C2 H2 117.8(12)
Si1 C2 H2 108.3(12)
Co1 C2 H2 106.7(12)
C4 C3 Co1 70.59(10)
C4 C3 H3A 121.7(13)
Co1 C3 H3A 110.2(12)
C4 C3 H3B 117.8(12)
Co1 C3 H3B 108.9(12)
H3A C3 H3B 116.4(17)
C3 C4 Si2 125.70(14)
C3 C4 Co1 69.22(9)
Si2 C4 Co1 123.34(9)
C3 C4 H4 113.6(13)
Si2 C4 H4 111.4(13)
Co1 C4 H4 106.7(13)
Si1 C5 H5A 109.5
Si1 C5 H5B 109.5
H5A C5 H5B 109.5
Si1 C5 H5C 109.5
H5A C5 H5C 109.5
H5B C5 H5C 109.5
Si1 C6 H6A 109.5
Si1 C6 H6B 109.5
H6A C6 H6B 109.5
Si1 C6 H6C 109.5
H6A C6 H6C 109.5
H6B C6 H6C 109.5
Si1 C7 H7A 109.5
Si1 C7 H7B 109.5
H7A C7 H7B 109.5
Si1 C7 H7C 109.5
H7A C7 H7C 109.5
H7B C7 H7C 109.5
Si2 C8 H8A 109.5
Si2 C8 H8B 109.5
H8A C8 H8B 109.5
Si2 C8 H8C 109.5
H8A C8 H8C 109.5
H8B C8 H8C 109.5
Si2 C9 H9A 109.5
Si2 C9 H9B 109.5
H9A C9 H9B 109.5
Si2 C9 H9C 109.5
H9A C9 H9C 109.5
H9B C9 H9C 109.5
Si2 C10 H10A 109.5
Si2 C10 H10B 109.5
H10A C10 H10B 109.5
Si2 C10 H10C 109.5
H10A C10 H10C 109.5
H10B C10 H10C 109.5
C15 C11 C12 108.37(16)
C15 C11 Co1 71.03(9)
C12 C11 Co1 69.46(9)
C15 C11 H11 125.8
C12 C11 H11 125.8
Co1 C11 H11 125.3
C13 C12 C11 108.33(16)
C13 C12 Co1 70.77(10)
C11 C12 Co1 71.30(9)
C13 C12 H12 125.8
C11 C12 H12 125.8
Co1 C12 H12 123.7
C12 C13 C14 106.82(16)
C12 C13 Co1 70.11(10)
C14 C13 Co1 69.42(10)
C12 C13 H13 126.6
C14 C13 H13 126.6
Co1 C13 H13 125.5
C13 C14 C15 109.03(16)
C13 C14 Co1 71.19(11)
C15 C14 Co1 72.09(10)
C13 C14 H14 125.5
C15 C14 H14 125.5
Co1 C14 H14 122.9
C11 C15 C14 107.40(16)
C11 C15 Co1 70.64(9)
C14 C15 Co1 68.73(10)
C11 C15 H15 126.3
C14 C15 H15 126.3
Co1 C15 H15 125.9
C1 Co1 C3 111.34(9)
C1 Co1 C2 40.37(7)
C3 Co1 C2 89.35(8)
C1 Co1 C4 88.75(8)
C3 Co1 C4 40.19(7)
C2 Co1 C4 92.57(7)
C1 Co1 C14 91.21(8)
C3 Co1 C14 156.12(8)
C2 Co1 C14 104.10(7)
C4 Co1 C14 154.00(8)
C1 Co1 C12 140.62(8)
C3 Co1 C12 98.60(8)
C2 Co1 C12 168.31(7)
C4 Co1 C12 99.04(7)
C14 Co1 C12 65.57(7)
C1 Co1 C13 103.02(8)
C3 Co1 C13 134.79(8)
C2 Co1 C13 135.22(8)
C4 Co1 C13 115.64(8)
C14 Co1 C13 39.38(8)
C12 Co1 C13 39.12(8)
C1 Co1 C11 154.23(8)
C3 Co1 C11 91.26(7)
C2 Co1 C11 132.67(7)
C4 Co1 C11 116.96(7)
C14 Co1 C11 65.08(7)
C12 Co1 C11 39.24(7)
C13 Co1 C11 65.58(7)
C1 Co1 C15 116.35(8)
C3 Co1 C15 118.98(7)
C2 Co1 C15 103.32(7)
C4 Co1 C15 154.39(7)
C14 Co1 C15 39.18(8)
C12 Co1 C15 65.33(7)
C13 Co1 C15 65.80(8)
C11 Co1 C15 38.32(7)
C2 Si1 C5 112.79(10)
C2 Si1 C7 111.74(8)
C5 Si1 C7 110.80(11)
C2 Si1 C6 106.79(8)
C5 Si1 C6 108.16(10)
C7 Si1 C6 106.20(11)
C4 Si2 C10 113.23(9)
C4 Si2 C9 111.39(9)
C10 Si2 C9 110.62(12)
C4 Si2 C8 106.86(9)
C10 Si2 C8 107.04(11)
C9 Si2 C8 107.35(11)

loop_
_geom_bond_atom_site_label_1
_geom_bond_atom_site_label_2
_geom_bond_distance
C1 C2 1.409(3)
C1 Co1 2.0336(17)
C1 H1A 0.979(19)
C1 H1B 0.92(2)
C2 Si1 1.8575(16)
C2 Co1 2.0487(16)
C2 H2 0.92(2)
C3 C4 1.408(2)
C3 Co1 2.0407(17)
C3 H3A 0.94(2)
C3 H3B 0.99(2)
C4 Si2 1.8575(16)
C4 Co1 2.0586(16)
C4 H4 0.88(2)
C5 Si1 1.861(2)
C5 H5A 0.9800
C5 H5B 0.9800
C5 H5C 0.9800
C6 Si1 1.869(2)
C6 H6A 0.9800
C6 H6B 0.9800
C6 H6C 0.9800
C7 Si1 1.867(2)
C7 H7A 0.9800
C7 H7B 0.9800
C7 H7C 0.9800
C8 Si2 1.872(2)
C8 H8A 0.9800
C8 H8B 0.9800
C8 H8C 0.9800
C9 Si2 1.867(2)
C9 H9A 0.9800
C9 H9B 0.9800
C9 H9C 0.9800
C10 Si2 1.867(2)
C10 H10A 0.9800
C10 H10B 0.9800
C10 H10C 0.9800
C11 C15 1.386(2)
C11 C12 1.409(2)
C11 Co1 2.1092(15)
C11 H11 0.9500
C12 C13 1.399(3)
C12 Co1 2.0851(16)
C12 H12 0.9500
C13 C14 1.403(3)
C13 Co1 2.0936(18)
C13 H13 0.9500
C14 C15 1.404(3)
C14 Co1 2.0706(17)
C14 H14 0.9500
C15 Co1 2.1142(16)
C15 H15 0.9500

loop_
_geom_torsion_atom_site_label_1
_geom_torsion_atom_site_label_2
_geom_torsion_atom_site_label_3
_geom_torsion_atom_site_label_4
_geom_torsion
Co1 C1 C2 Si1 117.35(13)
Co1 C3 C4 Si2 116.82(13)
C15 C11 C12 C13 0.77(19)
Co1 C11 C12 C13 61.42(12)
C15 C11 C12 Co1 -60.64(12)
C11 C12 C13 C14 -1.75(19)
Co1 C12 C13 C14 60.01(12)
C11 C12 C13 Co1 -61.76(12)
C12 C13 C14 C15 2.1(2)
Co1 C13 C14 C15 62.54(12)
C12 C13 C14 Co1 -60.45(12)
C12 C11 C15 C14 0.52(19)
Co1 C11 C15 C14 -59.14(12)
C12 C11 C15 Co1 59.66(11)
C13 C14 C15 C11 -1.6(2)
Co1 C14 C15 C11 60.35(12)
C13 C14 C15 Co1 -61.97(13)
C2 C1 Co1 C3 61.42(12)
C2 C1 Co1 C4 95.44(12)
C2 C1 Co1 C14 -110.56(12)
C2 C1 Co1 C12 -161.79(11)
C2 C1 Co1 C13 -148.51(11)
C2 C1 Co1 C11 -88.3(2)
C2 C1 Co1 C15 -79.30(13)
C4 C3 Co1 C1 60.08(12)
C4 C3 Co1 C2 94.75(11)
C4 C3 Co1 C14 -140.07(18)
C4 C3 Co1 C12 -93.86(11)
C4 C3 Co1 C13 -76.69(14)
C4 C3 Co1 C11 -132.58(11)
C4 C3 Co1 C15 -160.35(10)
Si1 C2 Co1 C1 -119.56(18)
C1 C2 Co1 C3 -125.12(12)
Si1 C2 Co1 C3 115.32(12)
C1 C2 Co1 C4 -85.05(12)
Si1 C2 Co1 C4 155.39(12)
C1 C2 Co1 C14 74.83(13)
Si1 C2 Co1 C14 -44.74(13)
C1 C2 Co1 C12 101.8(4)
Si1 C2 Co1 C12 -17.7(4)
C1 C2 Co1 C13 46.26(15)
Si1 C2 Co1 C13 -73.30(15)
C1 C2 Co1 C11 143.77(12)
Si1 C2 Co1 C11 24.21(17)
C1 C2 Co1 C15 115.20(12)
Si1 C2 Co1 C15 -4.37(13)
C3 C4 Co1 C1 -126.15(12)
Si2 C4 Co1 C1 114.02(11)
Si2 C4 Co1 C3 -119.83(16)
C3 C4 Co1 C2 -85.94(12)
Si2 C4 Co1 C2 154.22(11)
C3 C4 Co1 C14 143.64(17)
Si2 C4 Co1 C14 23.8(2)
C3 C4 Co1 C12 92.65(12)
Si2 C4 Co1 C12 -27.18(12)
C3 C4 Co1 C13 130.00(11)
Si2 C4 Co1 C13 10.16(13)
C3 C4 Co1 C11 55.68(13)
Si2 C4 Co1 C11 -64.15(12)
C3 C4 Co1 C15 42.9(2)
Si2 C4 Co1 C15 -76.93(19)
C13 C14 Co1 C1 -109.23(12)
C15 C14 Co1 C1 132.60(11)
C13 C14 Co1 C3 89.5(2)
C15 C14 Co1 C3 -28.7(2)
C13 C14 Co1 C2 -147.94(11)
C15 C14 Co1 C2 93.89(11)
C13 C14 Co1 C4 -19.6(2)
C15 C14 Co1 C4 -137.76(16)
C13 C14 Co1 C12 37.86(11)
C15 C14 Co1 C12 -80.31(11)
C15 C14 Co1 C13 -118.17(16)
C13 C14 Co1 C11 81.23(12)
C15 C14 Co1 C11 -36.94(10)
C13 C14 Co1 C15 118.17(16)
C13 C12 Co1 C1 20.77(17)
C11 C12 Co1 C1 138.78(13)
C13 C12 Co1 C3 160.61(12)
C11 C12 Co1 C3 -81.38(11)
C13 C12 Co1 C2 -67.0(4)
C11 C12 Co1 C2 51.0(4)
C13 C12 Co1 C4 119.92(12)
C11 C12 Co1 C4 -122.07(11)
C13 C12 Co1 C14 -38.11(12)
C11 C12 Co1 C14 79.90(12)
C11 C12 Co1 C13 118.01(16)
C13 C12 Co1 C11 -118.01(16)
C13 C12 Co1 C15 -81.36(12)
C11 C12 Co1 C15 36.65(10)
C12 C13 Co1 C1 -166.65(11)
C14 C13 Co1 C1 75.67(12)
C12 C13 Co1 C3 -27.55(16)
C14 C13 Co1 C3 -145.23(12)
C12 C13 Co1 C2 164.65(10)
C14 C13 Co1 C2 46.97(15)
C12 C13 Co1 C4 -71.70(12)
C14 C13 Co1 C4 170.62(11)
C12 C13 Co1 C14 117.68(16)
C14 C13 Co1 C12 -117.68(16)
C12 C13 Co1 C11 37.83(11)
C14 C13 Co1 C11 -79.85(12)
C12 C13 Co1 C15 80.05(12)
C14 C13 Co1 C15 -37.63(11)
C15 C11 Co1 C1 13.1(2)
C12 C11 Co1 C1 -105.93(19)
C15 C11 Co1 C3 -138.92(11)
C12 C11 Co1 C3 102.09(11)
C15 C11 Co1 C2 -48.64(14)
C12 C11 Co1 C2 -167.64(11)
C15 C11 Co1 C4 -171.13(10)
C12 C11 Co1 C4 69.87(12)
C15 C11 Co1 C14 37.75(11)
C12 C11 Co1 C14 -81.24(12)
C15 C11 Co1 C12 119.00(16)
C15 C11 Co1 C13 81.28(12)
C12 C11 Co1 C13 -37.72(11)
C12 C11 Co1 C15 -119.00(16)
C11 C15 Co1 C1 -173.70(11)
C14 C15 Co1 C1 -55.22(13)
C11 C15 Co1 C3 48.68(13)
C14 C15 Co1 C3 167.17(11)
C11 C15 Co1 C2 145.45(11)
C14 C15 Co1 C2 -96.07(12)
C11 C15 Co1 C4 18.5(2)
C14 C15 Co1 C4 137.03(16)
C11 C15 Co1 C14 -118.49(16)
C11 C15 Co1 C12 -37.51(11)
C14 C15 Co1 C12 80.98(12)
C11 C15 Co1 C13 -80.66(12)
C14 C15 Co1 C13 37.82(11)
C14 C15 Co1 C11 118.49(16)
C1 C2 Si1 C5 -22.20(18)
Co1 C2 Si1 C5 65.09(14)
C1 C2 Si1 C7 -147.81(15)
Co1 C2 Si1 C7 -60.52(15)
C1 C2 Si1 C6 96.47(17)
Co1 C2 Si1 C6 -176.24(12)
C3 C4 Si2 C10 -130.82(16)
Co1 C4 Si2 C10 -43.70(14)
C3 C4 Si2 C9 -5.38(19)
Co1 C4 Si2 C9 81.74(13)
C3 C4 Si2 C8 111.58(17)
Co1 C4 Si2 C8 -161.30(11)
